data_2231933
loop_
_publ_author_name
'Wang, Tao'
'Xu, Ji-Jun'
'Jin, Chuan-Ming'

_publ_section_title
;
 <i>catena</i>-Poly[[silver(I)-\m-bis{2-[(<i>E</i>)-phenyldiazenyl]-1<i>H</i>-imidazol-1-yl}methane]
 trifluoromethanesulfonate]
;
_journal_coeditor_code IM2314
_journal_issue 10
_journal_name_full 'Acta Crystallographica Section E'
_journal_page_first m1424
_journal_page_last m1425
_journal_paper_doi 10.1107/S1600536811035951
_journal_volume 67
_journal_year 2011
_chemical_formula_iupac '[Ag (C19 H16 N8)] (C F3 S O3)'
_chemical_formula_moiety 'C19 H16 Ag N8 +, C F3 O3 S -'
_chemical_formula_sum 'C20 H16 Ag F3 N8 O3 S'
_chemical_formula_weight 613.34
_chemical_name_systematic
;
<i>catena</i>-Poly[[silver(I)-\m-bis{2-[(<i>E</i>)-phenyldiazenyl]-
1<i>H</i>-imidazol-1-yl}methane] trifluoromethanesulfonate]
;
_space_group_IT_number 33
_symmetry_cell_setting orthorhombic
_symmetry_space_group_name_Hall 'P 2c -2n'
_symmetry_space_group_name_H-M 'P n a 21'
_atom_sites_solution_hydrogens geom
_atom_sites_solution_primary direct
_atom_sites_solution_secondary difmap
_audit_creation_method SHELXL-97
_cell_angle_alpha 90.00
_cell_angle_beta 90.00
_cell_angle_gamma 90.00
_cell_formula_units_Z 4
_cell_length_a 16.0251(19)
_cell_length_b 8.4550(10)
_cell_length_c 17.293(2)
_cell_measurement_reflns_used 4016
_cell_measurement_temperature 298(2)
_cell_measurement_theta_max 24.42
_cell_measurement_theta_min 2.36
_cell_volume 2343.1(5)
_computing_cell_refinement 'SAINT-Plus (Bruker, 2001)'
_computing_data_collection 'SMART (Bruker, 2001)'
_computing_data_reduction 'SAINT-Plus (Bruker, 2001)'
_computing_molecular_graphics 'SHELXTL (Sheldrick, 2008)'
_computing_publication_material 'SHELXTL (Sheldrick, 2008)'
_computing_structure_refinement 'SHELXL97 (Sheldrick, 2008)'
_computing_structure_solution 'SHELXS97 (Sheldrick, 2008)'
_diffrn_ambient_temperature 298(2)
_diffrn_measured_fraction_theta_full 0.984
_diffrn_measured_fraction_theta_max 0.984
_diffrn_measurement_device_type 'Bruker SMART CCD area-detector'
_diffrn_measurement_method 'phi and omega scans'
_diffrn_radiation_monochromator graphite
_diffrn_radiation_source 'fine-focus sealed tube'
_diffrn_radiation_type MoK\a
_diffrn_radiation_wavelength 0.71073
_diffrn_reflns_av_R_equivalents 0.0569
_diffrn_reflns_av_sigmaI/netI 0.0443
_diffrn_reflns_limit_h_max 16
_diffrn_reflns_limit_h_min -21
_diffrn_reflns_limit_k_max 11
_diffrn_reflns_limit_k_min -11
_diffrn_reflns_limit_l_max 19
_diffrn_reflns_limit_l_min -23
_diffrn_reflns_number 11674
_diffrn_reflns_theta_full 28.34
_diffrn_reflns_theta_max 28.34
_diffrn_reflns_theta_min 2.36
_exptl_absorpt_coefficient_mu 1.014
_exptl_absorpt_correction_T_max 0.9054
_exptl_absorpt_correction_T_min 0.8794
_exptl_absorpt_correction_type multi-scan
_exptl_absorpt_process_details '(SADABS; Sheldrick, 1996)'
_exptl_crystal_colour red
_exptl_crystal_density_diffrn 1.739
_exptl_crystal_density_method 'not measured'
_exptl_crystal_description block
_exptl_crystal_F_000 1224
_exptl_crystal_size_max 0.13
_exptl_crystal_size_mid 0.10
_exptl_crystal_size_min 0.10
_refine_diff_density_max 1.083
_refine_diff_density_min -0.541
_refine_ls_abs_structure_details 'Flack (1983), 1807  Friedel pairs'
_refine_ls_abs_structure_Flack 0.54(5)
_refine_ls_extinction_method none
_refine_ls_goodness_of_fit_ref 1.131
_refine_ls_hydrogen_treatment constr
_refine_ls_matrix_type full
_refine_ls_number_parameters 326
_refine_ls_number_reflns 4823
_refine_ls_number_restraints 1
_refine_ls_restrained_S_all 1.130
_refine_ls_R_factor_all 0.0746
_refine_ls_R_factor_gt 0.0649
_refine_ls_shift/su_max 0.023
_refine_ls_shift/su_mean 0.004
_refine_ls_structure_factor_coef Fsqd
_refine_ls_weighting_details 'calc w=1/[\s^2^(Fo^2^)+(0.0908P)^2^+0.0000P] where P=(Fo^2^+2Fc^2^)/3'
_refine_ls_weighting_scheme calc
_refine_ls_wR_factor_gt 0.1591
_refine_ls_wR_factor_ref 0.1666
_reflns_number_gt 4073
_reflns_number_total 4823
_reflns_threshold_expression >2sigma(I)
_cod_data_source_file im2314.cif
_cod_data_source_block I
_cod_original_cell_volume 2343.0(5)
_cod_database_code 2231933
_cod_database_fobs_code 2231933

loop_
_symmetry_equiv_pos_as_xyz
'x, y, z'
'-x, -y, z+1/2'
'x+1/2, -y+1/2, z'
'-x+1/2, y+1/2, z+1/2'

loop_
_atom_site_type_symbol
_atom_site_label
_atom_site_fract_x
_atom_site_fract_y
_atom_site_fract_z
_atom_site_U_iso_or_equiv
_atom_site_adp_type
_atom_site_calc_flag
_atom_site_refinement_flags
_atom_site_occupancy
_atom_site_symmetry_multiplicity
Ag Ag1 0.47527(3) 0.90148(7) 0.39948(4) 0.0682(2) Uani d . 1 1
C C1 0.3518(4) 1.2960(8) 0.3721(3) 0.0509(14) Uani d . 1 1
C C2 0.3877(5) 1.3393(13) 0.4422(5) 0.078(2) Uani d . 1 1
H H2 0.4239 1.2714 0.4680 0.093 Uiso calc R 1 1
C C3 0.3678(5) 1.4883(12) 0.4732(5) 0.078(3) Uani d . 1 1
H H3 0.3912 1.5201 0.5199 0.094 Uiso calc R 1 1
C C4 0.3152(6) 1.5845(10) 0.4357(6) 0.075(2) Uani d . 1 1
H H4 0.3035 1.6836 0.4563 0.090 Uiso calc R 1 1
C C5 0.2785(6) 1.5408(12) 0.3679(5) 0.078(2) Uani d . 1 1
H H5 0.2411 1.6083 0.3434 0.093 Uiso calc R 1 1
C C6 0.2974(5) 1.3950(8) 0.3356(5) 0.0589(16) Uani d . 1 1
H H6 0.2729 1.3647 0.2892 0.071 Uiso calc R 1 1
C C7 0.3657(3) 0.9567(8) 0.2569(3) 0.0423(12) Uani d . 1 1
C C8 0.3670(4) 0.7515(7) 0.1808(4) 0.0528(15) Uani d . 1 1
H H8 0.3584 0.6836 0.1392 0.063 Uiso calc R 1 1
C C9 0.4113(4) 0.7196(8) 0.2445(4) 0.0541(15) Uani d . 1 1
H H9 0.4383 0.6243 0.2542 0.065 Uiso calc R 1 1
C C10 0.2915(3) 0.9926(9) 0.1299(3) 0.0516(14) Uani d . 1 1
H H10A 0.2600 0.9216 0.0969 0.062 Uiso calc R 1 1
H H10B 0.2523 1.0625 0.1556 0.062 Uiso calc R 1 1
C C11 0.3752(4) 1.2323(9) 0.0999(4) 0.0630(17) Uani d . 1 1
H H11 0.3593 1.2961 0.1412 0.076 Uiso calc R 1 1
C C12 0.4303(5) 1.2674(9) 0.0438(4) 0.0623(17) Uani d . 1 1
H H12 0.4594 1.3623 0.0405 0.075 Uiso calc R 1 1
C C13 0.3883(3) 1.0371(8) 0.0180(3) 0.0445(13) Uani d . 1 1
C C14 0.3903(4) 0.7183(8) -0.1108(4) 0.0544(15) Uani d . 1 1
C C15 0.4215(5) 0.7007(11) -0.1837(4) 0.0690(19) Uani d . 1 1
H H15 0.4534 0.7812 -0.2053 0.083 Uiso calc R 1 1
C C16 0.4061(7) 0.5638(13) -0.2260(6) 0.088(3) Uani d . 1 1
H H16 0.4262 0.5518 -0.2760 0.106 Uiso calc R 1 1
C C17 0.3599(7) 0.4471(14) -0.1909(7) 0.093(3) Uani d . 1 1
H H17 0.3498 0.3540 -0.2179 0.112 Uiso calc R 1 1
C C18 0.3283(7) 0.4624(11) -0.1177(6) 0.090(3) Uani d . 1 1
H H18 0.2972 0.3812 -0.0957 0.108 Uiso calc R 1 1
C C19 0.3433(6) 0.6010(9) -0.0767(5) 0.070(2) Uani d . 1 1
H H19 0.3219 0.6143 -0.0271 0.084 Uiso calc R 1 1
C C20 0.5958(6) -0.0608(11) 0.1501(5) 0.075(2) Uani d . 1 1
F F1 0.5243(3) 0.0059(14) 0.1521(6) 0.152(4) Uani d . 1 1
F F2 0.5931(9) -0.2044(11) 0.1290(6) 0.199(6) Uani d . 1 1
F F3 0.6175(6) -0.0668(10) 0.2239(4) 0.131(3) Uani d . 1 1
N N1 0.3750(3) 1.1435(7) 0.3445(3) 0.0501(11) Uani d . 1 1
N N2 0.3443(3) 1.1075(6) 0.2807(3) 0.0462(11) Uani d . 1 1
N N3 0.4113(3) 0.8465(6) 0.2935(3) 0.0484(11) Uani d . 1 1
N N4 0.3370(3) 0.9007(6) 0.1878(3) 0.0450(12) Uani d . 1 1
N N5 0.3475(3) 1.0842(6) 0.0837(3) 0.0427(11) Uani d . 1 1
N N6 0.4379(4) 1.1474(7) -0.0069(3) 0.0520(12) Uani d . 1 1
N N7 0.3705(3) 0.8891(6) -0.0124(3) 0.0465(12) Uani d . 1 1
N N8 0.4090(3) 0.8640(7) -0.0747(3) 0.0508(12) Uani d . 1 1
O O1 0.6671(6) 0.1988(10) 0.1246(6) 0.127(3) Uani d . 1 1
O O2 0.7448(5) -0.0336(14) 0.1010(6) 0.149(4) Uani d . 1 1
O O3 0.6378(5) 0.0472(10) 0.0180(4) 0.104(2) Uani d . 1 1
S S1 0.67017(10) 0.0515(2) 0.09234(12) 0.0592(4) Uani d . 1 1

loop_
_atom_site_aniso_label
_atom_site_aniso_U_11
_atom_site_aniso_U_22
_atom_site_aniso_U_33
_atom_site_aniso_U_12
_atom_site_aniso_U_13
_atom_site_aniso_U_23
Ag1 0.0678(3) 0.0891(4) 0.0477(3) -0.0057(2) -0.0201(2) 0.0008(3)
C1 0.047(3) 0.059(4) 0.047(3) -0.014(3) 0.013(2) -0.013(3)
C2 0.053(4) 0.117(7) 0.064(5) -0.010(4) 0.000(3) -0.016(5)
C3 0.066(4) 0.104(7) 0.064(5) -0.033(5) 0.016(4) -0.048(5)
C4 0.079(6) 0.069(5) 0.077(6) -0.016(4) 0.024(5) -0.027(4)
C5 0.082(5) 0.077(5) 0.074(5) 0.002(4) 0.024(4) -0.006(4)
C6 0.063(4) 0.056(4) 0.058(4) -0.004(3) 0.012(3) -0.006(3)
C7 0.031(2) 0.065(4) 0.032(3) -0.006(2) 0.0032(19) 0.005(2)
C8 0.070(4) 0.045(3) 0.044(3) -0.010(3) -0.001(3) -0.011(3)
C9 0.059(4) 0.044(3) 0.059(4) -0.001(3) 0.001(3) 0.002(3)
C10 0.033(2) 0.092(5) 0.030(3) 0.000(3) 0.001(2) -0.011(3)
C11 0.058(4) 0.080(5) 0.051(4) 0.010(3) 0.006(3) -0.004(3)
C12 0.071(4) 0.058(4) 0.058(4) -0.002(3) 0.007(3) 0.006(3)
C13 0.032(2) 0.069(4) 0.033(3) 0.004(2) -0.004(2) 0.001(2)
C14 0.057(3) 0.065(4) 0.041(3) 0.013(3) -0.007(3) -0.006(3)
C15 0.069(4) 0.081(5) 0.056(4) 0.019(4) 0.005(3) -0.015(4)
C16 0.084(6) 0.109(8) 0.070(6) 0.020(5) -0.004(5) -0.017(5)
C17 0.098(7) 0.091(7) 0.090(7) 0.017(6) -0.030(6) -0.039(6)
C18 0.117(7) 0.063(5) 0.090(8) -0.007(5) 0.000(6) -0.005(5)
C19 0.085(5) 0.066(5) 0.059(4) -0.002(4) -0.001(4) 0.000(3)
C20 0.076(5) 0.073(5) 0.076(6) -0.010(4) 0.007(4) 0.029(4)
F1 0.051(3) 0.237(9) 0.169(8) -0.006(4) 0.022(3) 0.111(8)
F2 0.347(16) 0.110(5) 0.141(8) -0.123(8) 0.069(9) -0.022(5)
F3 0.159(7) 0.167(7) 0.065(4) 0.015(5) 0.009(4) 0.049(4)
N1 0.050(3) 0.064(3) 0.037(2) -0.006(2) -0.001(2) -0.002(2)
N2 0.043(2) 0.061(3) 0.035(2) -0.003(2) 0.0013(19) -0.003(2)
N3 0.050(3) 0.051(3) 0.044(3) -0.005(2) -0.006(2) 0.006(2)
N4 0.051(3) 0.051(3) 0.033(2) -0.008(2) 0.002(2) -0.0095(19)
N5 0.039(2) 0.054(3) 0.035(2) 0.0043(18) -0.0010(19) 0.001(2)
N6 0.049(3) 0.061(3) 0.047(3) 0.008(3) 0.006(2) 0.008(3)
N7 0.044(2) 0.062(3) 0.034(2) 0.006(2) 0.0006(18) 0.000(2)
N8 0.051(3) 0.064(3) 0.038(2) 0.009(2) 0.0003(19) 0.000(2)
O1 0.154(8) 0.089(5) 0.138(8) -0.037(5) 0.043(6) -0.017(5)
O2 0.076(4) 0.222(9) 0.148(8) 0.060(6) 0.018(5) 0.058(8)
O3 0.120(6) 0.134(6) 0.060(4) -0.030(5) -0.012(4) 0.037(4)
S1 0.0443(7) 0.0712(10) 0.0622(10) -0.0010(7) 0.0022(7) 0.0131(9)

loop_
_atom_type_symbol
_atom_type_description
_atom_type_scat_dispersion_real
_atom_type_scat_dispersion_imag
_atom_type_scat_source
C C 0.0033 0.0016 'International Tables Vol C Tables 4.2.6.8 and 6.1.1.4'
H H 0.0000 0.0000 'International Tables Vol C Tables 4.2.6.8 and 6.1.1.4'
N N 0.0061 0.0033 'International Tables Vol C Tables 4.2.6.8 and 6.1.1.4'
O O 0.0106 0.0060 'International Tables Vol C Tables 4.2.6.8 and 6.1.1.4'
S S 0.1246 0.1234 'International Tables Vol C Tables 4.2.6.8 and 6.1.1.4'
F F 0.0171 0.0103 'International Tables Vol C Tables 4.2.6.8 and 6.1.1.4'
Ag Ag -0.8971 1.1015 'International Tables Vol C Tables 4.2.6.8 and 6.1.1.4'

loop_
_geom_angle_atom_site_label_1
_geom_angle_atom_site_label_2
_geom_angle_atom_site_label_3
_geom_angle_site_symmetry_3
_geom_angle
N3 Ag1 N6 2_675 153.9(2)
C6 C1 C2 . 120.4(7)
C6 C1 N1 . 124.6(6)
C2 C1 N1 . 115.0(7)
C1 C2 C3 . 118.3(9)
C1 C2 H2 . 120.8
C3 C2 H2 . 120.8
C4 C3 C2 . 120.2(7)
C4 C3 H3 . 119.9
C2 C3 H3 . 119.9
C3 C4 C5 . 121.6(8)
C3 C4 H4 . 119.2
C5 C4 H4 . 119.2
C4 C5 C6 . 119.5(10)
C4 C5 H5 . 120.2
C6 C5 H5 . 120.2
C1 C6 C5 . 120.0(8)
C1 C6 H6 . 120.0
C5 C6 H6 . 120.0
N3 C7 N4 . 110.8(6)
N3 C7 N2 . 129.4(6)
N4 C7 N2 . 119.8(5)
C9 C8 N4 . 107.5(6)
C9 C8 H8 . 126.2
N4 C8 H8 . 126.2
C8 C9 N3 . 110.7(6)
C8 C9 H9 . 124.7
N3 C9 H9 . 124.7
N5 C10 N4 . 110.9(4)
N5 C10 H10A . 109.5
N4 C10 H10A . 109.5
N5 C10 H10B . 109.5
N4 C10 H10B . 109.5
H10A C10 H10B . 108.0
C12 C11 N5 . 105.6(6)
C12 C11 H11 . 127.2
N5 C11 H11 . 127.2
C11 C12 N6 . 111.3(7)
C11 C12 H12 . 124.4
N6 C12 H12 . 124.4
N6 C13 N5 . 111.0(6)
N6 C13 N7 . 130.4(6)
N5 C13 N7 . 118.5(5)
C15 C14 C19 . 121.1(7)
C15 C14 N8 . 115.2(7)
C19 C14 N8 . 123.7(6)
C14 C15 C16 . 120.8(9)
C14 C15 H15 . 119.6
C16 C15 H15 . 119.6
C17 C16 C15 . 117.5(9)
C17 C16 H16 . 121.3
C15 C16 H16 . 121.3
C16 C17 C18 . 122.6(9)
C16 C17 H17 . 118.7
C18 C17 H17 . 118.7
C17 C18 C19 . 119.2(10)
C17 C18 H18 . 120.4
C19 C18 H18 . 120.4
C14 C19 C18 . 118.9(8)
C14 C19 H19 . 120.6
C18 C19 H19 . 120.6
F2 C20 F1 . 113.5(11)
F2 C20 F3 . 104.5(10)
F1 C20 F3 . 103.1(9)
F2 C20 S1 . 111.3(8)
F1 C20 S1 . 111.7(6)
F3 C20 S1 . 112.2(7)
N2 N1 C1 . 114.6(6)
N1 N2 C7 . 113.0(5)
C7 N3 C9 . 104.6(5)
C7 N3 Ag1 . 120.7(4)
C9 N3 Ag1 . 134.2(4)
C8 N4 C7 . 106.4(6)
C8 N4 C10 . 127.6(5)
C7 N4 C10 . 125.6(5)
C11 N5 C13 . 106.4(5)
C11 N5 C10 . 126.1(5)
C13 N5 C10 . 127.3(5)
C13 N6 C12 . 105.6(6)
C13 N6 Ag1 2_674 120.2(5)
C12 N6 Ag1 2_674 133.3(5)
N8 N7 C13 . 112.0(5)
N7 N8 C14 . 114.9(6)
O1 S1 O3 . 112.9(6)
O1 S1 O2 . 117.1(7)
O3 S1 O2 . 113.8(6)
O1 S1 C20 . 103.1(5)
O3 S1 C20 . 104.5(5)
O2 S1 C20 . 103.4(5)

loop_
_geom_bond_atom_site_label_1
_geom_bond_atom_site_label_2
_geom_bond_site_symmetry_2
_geom_bond_distance
_geom_bond_publ_flag
Ag1 N3 . 2.152(5) y
Ag1 N6 2_675 2.174(6) y
C1 C6 . 1.364(11) ?
C1 C2 . 1.390(10) ?
C1 N1 . 1.424(9) ?
C2 C3 . 1.406(14) ?
C2 H2 . 0.9300 ?
C3 C4 . 1.339(14) ?
C3 H3 . 0.9300 ?
C4 C5 . 1.363(13) ?
C4 H4 . 0.9300 ?
C5 C6 . 1.386(11) ?
C5 H5 . 0.9300 ?
C6 H6 . 0.9300 ?
C7 N3 . 1.342(8) ?
C7 N4 . 1.365(8) ?
C7 N2 . 1.383(8) ?
C8 C9 . 1.338(10) ?
C8 N4 . 1.355(8) ?
C8 H8 . 0.9300 ?
C9 N3 . 1.366(9) ?
C9 H9 . 0.9300 ?
C10 N5 . 1.429(8) ?
C10 N4 . 1.463(9) ?
C10 H10A . 0.9700 ?
C10 H10B . 0.9700 ?
C11 C12 . 1.345(10) ?
C11 N5 . 1.357(9) ?
C11 H11 . 0.9300 ?
C12 N6 . 1.347(10) ?
C12 H12 . 0.9300 ?
C13 N6 . 1.298(9) ?
C13 N5 . 1.371(7) ?
C13 N7 . 1.387(8) ?
C14 C15 . 1.364(10) ?
C14 C19 . 1.378(11) ?
C14 N8 . 1.413(8) ?
C15 C16 . 1.391(13) ?
C15 H15 . 0.9300 ?
C16 C17 . 1.374(16) ?
C16 H16 . 0.9300 ?
C17 C18 . 1.369(16) ?
C17 H17 . 0.9300 ?
C18 C19 . 1.390(12) ?
C18 H18 . 0.9300 ?
C19 H19 . 0.9300 ?
C20 F2 . 1.268(13) ?
C20 F1 . 1.278(11) ?
C20 F3 . 1.322(11) ?
C20 S1 . 1.822(8) ?
N1 N2 . 1.246(7) ?
N6 Ag1 2_674 2.174(6) ?
N7 N8 . 1.259(7) ?
O1 S1 . 1.365(9) ?
O2 S1 . 1.404(7) ?
O3 S1 . 1.388(7) ?

loop_
_geom_hbond_atom_site_label_D
_geom_hbond_atom_site_label_H
_geom_hbond_atom_site_label_A
_geom_hbond_site_symmetry_A
_geom_hbond_distance_DH
_geom_hbond_distance_HA
_geom_hbond_distance_DA
_geom_hbond_angle_DHA
C10 H10B O1 3_465 0.97 2.50 3.285(10) 138.4
C8 H8 O2 3_455 0.93 2.31 3.021(10) 132.5

loop_
_geom_torsion_atom_site_label_1
_geom_torsion_atom_site_label_2
_geom_torsion_atom_site_label_3
_geom_torsion_atom_site_label_4
_geom_torsion_site_symmetry_1
_geom_torsion_site_symmetry_4
_geom_torsion
C6 C1 C2 C3 . . -1.4(11)
N1 C1 C2 C3 . . 179.9(6)
C1 C2 C3 C4 . . 0.3(12)
C2 C3 C4 C5 . . 1.3(12)
C3 C4 C5 C6 . . -1.7(12)
C2 C1 C6 C5 . . 1.0(10)
N1 C1 C6 C5 . . 179.5(6)
C4 C5 C6 C1 . . 0.6(11)
N4 C8 C9 N3 . . -0.3(8)
N5 C11 C12 N6 . . 0.2(9)
C19 C14 C15 C16 . . 0.5(12)
N8 C14 C15 C16 . . -178.8(7)
C14 C15 C16 C17 . . -1.2(13)
C15 C16 C17 C18 . . 1.1(15)
C16 C17 C18 C19 . . -0.1(16)
C15 C14 C19 C18 . . 0.5(12)
N8 C14 C19 C18 . . 179.7(8)
C17 C18 C19 C14 . . -0.6(14)
C6 C1 N1 N2 . . 3.2(9)
C2 C1 N1 N2 . . -178.2(6)
C1 N1 N2 C7 . . -177.8(5)
N3 C7 N2 N1 . . 2.4(8)
N4 C7 N2 N1 . . -179.7(5)
N4 C7 N3 C9 . . 0.8(6)
N2 C7 N3 C9 . . 178.9(6)
N4 C7 N3 Ag1 . . 174.6(4)
N2 C7 N3 Ag1 . . -7.3(8)
C8 C9 N3 C7 . . -0.3(7)
C8 C9 N3 Ag1 . . -172.8(5)
N6 Ag1 N3 C7 2_675 . -170.1(5)
N6 Ag1 N3 C9 2_675 . 1.5(9)
C9 C8 N4 C7 . . 0.8(7)
C9 C8 N4 C10 . . 174.1(6)
N3 C7 N4 C8 . . -1.0(7)
N2 C7 N4 C8 . . -179.3(5)
N3 C7 N4 C10 . . -174.5(5)
N2 C7 N4 C10 . . 7.2(8)
N5 C10 N4 C8 . . -91.0(8)
N5 C10 N4 C7 . . 81.0(7)
C12 C11 N5 C13 . . 0.3(7)
C12 C11 N5 C10 . . 176.1(6)
N6 C13 N5 C11 . . -0.8(7)
N7 C13 N5 C11 . . -179.1(5)
N6 C13 N5 C10 . . -176.5(5)
N7 C13 N5 C10 . . 5.2(9)
N4 C10 N5 C11 . . -88.1(7)
N4 C10 N5 C13 . . 86.8(7)
N5 C13 N6 C12 . . 0.9(7)
N7 C13 N6 C12 . . 178.9(6)
N5 C13 N6 Ag1 . 2_674 171.3(4)
N7 C13 N6 Ag1 . 2_674 -10.6(9)
C11 C12 N6 C13 . . -0.7(8)
C11 C12 N6 Ag1 . 2_674 -169.3(5)
N6 C13 N7 N8 . . -1.3(9)
N5 C13 N7 N8 . . 176.7(5)
C13 N7 N8 C14 . . -176.8(5)
C15 C14 N8 N7 . . 170.3(6)
C19 C14 N8 N7 . . -9.0(9)
F2 C20 S1 O1 . . -177.9(10)
F1 C20 S1 O1 . . 54.1(10)
F3 C20 S1 O1 . . -61.1(9)
F2 C20 S1 O3 . . 63.9(10)
F1 C20 S1 O3 . . -64.1(10)
F3 C20 S1 O3 . . -179.4(8)
F2 C20 S1 O2 . . -55.5(11)
F1 C20 S1 O2 . . 176.5(10)
F3 C20 S1 O2 . . 61.3(10)
